data_7045035
loop_
_publ_author_name
'Sertphon, Darunee'
'Murray, Keith S.'
'Phonsri, Wasinee'
'Jover, Jes\'us'
'Ruiz, Eliseo'
'Telfer, Shane G.'
'Alka\,s, Adil'
'Harding, Phimphaka'
'Harding, David J.'

_publ_section_title
;
 Slow relaxation of magnetization in a bis-mer-tridentate octahedral
 Co(ii) complex.
;
_journal_issue 3
_journal_name_full 'Dalton transactions (Cambridge, England : 2003)'
_journal_page_first 859
_journal_page_last 867
_journal_paper_doi 10.1039/c7dt04335j
_journal_volume 47
_journal_year 2018
_chemical_formula_moiety 'C20 H16 Co N6 O2, C H4 O, N O3'
_chemical_formula_sum 'C21 H20 Co N7 O6'
_chemical_formula_weight 525.37
_space_group_crystal_system triclinic
_space_group_IT_number 2
_space_group_name_Hall '-P 1'
_space_group_name_H-M_alt 'P -1'
_symmetry_space_group_name_Hall '-P 1'
_symmetry_space_group_name_H-M 'P -1'
_atom_sites_solution_hydrogens mixed
_atom_sites_solution_primary dual
_audit_creation_date 2017-05-22
_audit_creation_method
;
Olex2 1.2
(compiled 2017.01.04 svn.r3372 for OlexSys, GUI svn.r5292)
;
_audit_update_record
;
2017-11-13 deposited with the CCDC.
2017-12-12 downloaded from the CCDC.
;
_cell_angle_alpha 96.875(7)
_cell_angle_beta 98.442(7)
_cell_angle_gamma 101.045(7)
_cell_formula_units_Z 2
_cell_length_a 8.4486(5)
_cell_length_b 10.2104(7)
_cell_length_c 12.8436(9)
_cell_measurement_reflns_used 2254
_cell_measurement_temperature 123.15
_cell_measurement_theta_max 3.5
_cell_measurement_theta_min 72.0
_cell_volume 1063.09(13)
_computing_cell_refinement 'FSProcess in Process-Auto (Rigaku, 1998)'
_computing_data_collection 'CrystalClear (Rigaku, 2005)'
_computing_data_reduction 'FSProcess in Process-Auto (Rigaku, 1998)'
_computing_molecular_graphics 'Olex2 (Dolomanov et al., 2009)'
_computing_publication_material 'Olex2 (Dolomanov et al., 2009)'
_computing_structure_refinement 'ShelXL (Sheldrick, 2015)'
_computing_structure_solution 'ShelXT (Sheldrick, 2015)'
_diffrn_ambient_temperature 123.15
_diffrn_detector 'Image plate'
_diffrn_detector_area_resol_mean 10
_diffrn_measured_fraction_theta_full 0.872
_diffrn_measured_fraction_theta_max 0.872
_diffrn_measurement_device_type 'Bruker P4'
_diffrn_measurement_method '\w scans'
_diffrn_radiation_monochromator graphite
_diffrn_radiation_type CuK\a
_diffrn_radiation_wavelength 1.54178
_diffrn_reflns_av_R_equivalents 0.0946
_diffrn_reflns_av_unetI/netI 0.1287
_diffrn_reflns_Laue_measured_fraction_full 0.872
_diffrn_reflns_Laue_measured_fraction_max 0.872
_diffrn_reflns_limit_h_max 7
_diffrn_reflns_limit_h_min -9
_diffrn_reflns_limit_k_max 11
_diffrn_reflns_limit_k_min -11
_diffrn_reflns_limit_l_max 14
_diffrn_reflns_limit_l_min -12
_diffrn_reflns_number 6524
_diffrn_reflns_point_group_measured_fraction_full 0.872
_diffrn_reflns_point_group_measured_fraction_max 0.872
_diffrn_reflns_theta_full 58.930
_diffrn_reflns_theta_max 58.930
_diffrn_reflns_theta_min 5.927
_diffrn_source 'Rigaku MM007 rotating anode'
_exptl_absorpt_coefficient_mu 6.836
_exptl_absorpt_correction_T_max 1.0
_exptl_absorpt_correction_T_min 0.099
_exptl_absorpt_correction_type multi-scan
_exptl_absorpt_process_details '(ABSCOR; Higashi, 1995)'
_exptl_crystal_colour 'dark orange'
_exptl_crystal_colour_modifier dark
_exptl_crystal_colour_primary orange
_exptl_crystal_density_diffrn 1.641
_exptl_crystal_density_meas ?
_exptl_crystal_density_method 'not measured'
_exptl_crystal_description Prism
_exptl_crystal_F_000 540
_exptl_crystal_size_max 0.25
_exptl_crystal_size_mid 0.15
_exptl_crystal_size_min 0.15
_refine_diff_density_max 0.987
_refine_diff_density_min -0.621
_refine_diff_density_rms 0.112
_refine_ls_extinction_coef 0.0085(17)
_refine_ls_extinction_expression Fc^*^=kFc[1+0.001xFc^2^\l^3^/sin(2\q)]^-1/4^
_refine_ls_extinction_method 'SHELXL-2014/7 (Sheldrick 2014'
_refine_ls_goodness_of_fit_ref 1.054
_refine_ls_hydrogen_treatment constr
_refine_ls_matrix_type full
_refine_ls_number_parameters 317
_refine_ls_number_reflns 2662
_refine_ls_number_restraints 43
_refine_ls_restrained_S_all 1.049
_refine_ls_R_factor_all 0.1112
_refine_ls_R_factor_gt 0.0934
_refine_ls_shift/su_max 0.000
_refine_ls_shift/su_mean 0.000
_refine_ls_structure_factor_coef Fsqd
_refine_ls_weighting_details 'w=1/[\s^2^(Fo^2^)+(0.1558P)^2^] where P=(Fo^2^+2Fc^2^)/3'
_refine_ls_weighting_scheme calc
_refine_ls_wR_factor_gt 0.2337
_refine_ls_wR_factor_ref 0.2626
_reflns_Friedel_coverage 0.000
_reflns_number_gt 1771
_reflns_number_total 2662
_reflns_threshold_expression 'I > 2\s(I)'
_cod_data_source_file c7dt04335j2.cif
_cod_data_source_block ds468-b
_cod_depositor_comments
;
The following automatic conversions were performed:

'_exptl_crystal_density_meas' value 'not measured' was changed to '?'
- the value is perceived as not measured.

Automatic conversion script
Id: cif_fix_values 4973 2017-02-22 13:04:09Z antanas 

 Adding full bibliography for 7045035--7045036.cif.
;
_cod_database_code 7045035
_shelx_shelxl_version_number 2014/7
_shelx_space_group_comment
;
The symmetry employed for this shelxl refinement is uniquely defined
by the following loop, which should always be used as a source of
symmetry information in preference to the above space-group names.
They are only intended as comments.
;
_olex2_refinement_description
;
1. Fixed Uiso
 At 1.2 times of:
  All C(H) groups, All N(H) groups
 At 1.5 times of:
  All C(H,H,H) groups, All O(H) groups
2. Uiso/Uaniso restraints and constraints
Uanis(C100) \\sim Ueq: with sigma of 0.005 and sigma for terminal atoms of 0.01
3. Same fragment restrains
{O1, N1, C1, N2, C2, N3, C3, C4, C5, C6, C7, C8, C9, C10} sigma for 1-2: 0.02,
1-3: 0.04
as
{O20, N20, C20, N21, C21, N22, C22, C23, C24, C25, C26, C27, C28, C29}
4. Others
 Fixed X: H100(0.534429) H10A(0.33187) H10B(0.51476) H10C(0.3835)
 Fixed Y: H100(0.058001) H10A(0.13843) H10B(0.227261) H10C(0.256499)
 Fixed Z: H100(0.214869) H10A(0.11981) H10B(0.14705) H10C(0.21997)
5.a Aromatic/amide H refined with riding coordinates:
 C1(H1), N2(H2), C2(H2A), C4(H4), C6(H6), C7(H7), C8(H8), C9(H9), C20(H20),
 N21(H21), C21(H21A), C23(H23), C25(H25), C26(H26), C27(H27), C28(H28)
;
_olex2_submission_special_instructions 'No special instructions were received'

loop_
_space_group_symop_operation_xyz
'x, y, z'
'-x, -y, -z'

loop_
_atom_site_label
_atom_site_type_symbol
_atom_site_fract_x
_atom_site_fract_y
_atom_site_fract_z
_atom_site_U_iso_or_equiv
_atom_site_adp_type
_atom_site_occupancy
_atom_site_site_symmetry_order
_atom_site_calc_flag
_atom_site_refinement_flags_posn
_atom_site_refinement_flags_adp
Co1 Co 0.60226(14) -0.61751(11) -0.29315(8) 0.0499(6) Uani 1 1 d . .
O1 O 0.7436(6) -0.4551(5) -0.2200(4) 0.0554(15) Uani 1 1 d D .
N1 N 0.4713(8) -0.7705(6) -0.3926(4) 0.0471(17) Uani 1 1 d D .
C1 C 0.3548(10) -0.8861(8) -0.3991(6) 0.060(2) Uani 1 1 d D .
H1 H 0.3096 -0.9181 -0.3410 0.071 Uiso 1 1 calc R .
N2 N 0.4050(8) -0.8658(6) -0.5598(5) 0.0572(19) Uani 1 1 d D .
H2 H 0.4041 -0.8802 -0.6289 0.069 Uiso 1 1 calc R .
C2 C 0.3138(10) -0.9482(8) -0.5032(6) 0.060(2) Uani 1 1 d D .
H2A H 0.2381 -1.0309 -0.5305 0.072 Uiso 1 1 calc R .
N3 N 0.6761(8) -0.5672(6) -0.4177(4) 0.0441(17) Uani 1 1 d D .
C3 C 0.4960(8) -0.7592(7) -0.4904(5) 0.0370(18) Uani 1 1 d D .
C4 C 0.6110(9) -0.6457(7) -0.5066(6) 0.046(2) Uani 1 1 d D .
H4 H 0.6369 -0.6295 -0.5741 0.055 Uiso 1 1 calc R .
C5 C 0.7871(9) -0.4419(7) -0.3974(5) 0.048(2) Uani 1 1 d D .
C6 C 0.8644(10) -0.3764(7) -0.4721(6) 0.055(2) Uani 1 1 d D .
H6 H 0.8429 -0.4146 -0.5452 0.066 Uiso 1 1 calc R .
C7 C 0.9719(11) -0.2554(9) -0.4360(7) 0.069(3) Uani 1 1 d D .
H7 H 1.0258 -0.2093 -0.4853 0.083 Uiso 1 1 calc R .
C8 C 1.0044(11) -0.1982(8) -0.3292(6) 0.065(3) Uani 1 1 d D .
H8 H 1.0815 -0.1151 -0.3062 0.078 Uiso 1 1 calc R .
C9 C 0.9248(10) -0.2620(7) -0.2564(6) 0.061(2) Uani 1 1 d D .
H9 H 0.9425 -0.2200 -0.1844 0.073 Uiso 1 1 calc R .
C10 C 0.8189(10) -0.3875(8) -0.2882(6) 0.055(2) Uani 1 1 d D .
O20 O 0.4249(6) -0.5241(5) -0.3094(4) 0.0498(15) Uani 1 1 d D .
N20 N 0.7658(8) -0.7208(6) -0.2501(4) 0.0446(17) Uani 1 1 d D .
C20 C 0.9035(11) -0.7593(8) -0.2775(6) 0.059(2) Uani 1 1 d D .
H20 H 0.9516 -0.7390 -0.3376 0.071 Uiso 1 1 calc R .
N21 N 0.8526(8) -0.8373(7) -0.1307(5) 0.058(2) Uani 1 1 d D .
H21 H 0.8591 -0.8791 -0.0747 0.070 Uiso 1 1 calc R .
C21 C 0.9588(11) -0.8326(8) -0.2018(6) 0.063(2) Uani 1 1 d D .
H21A H 1.0521 -0.8721 -0.1995 0.076 Uiso 1 1 calc R .
N22 N 0.5252(8) -0.6644(6) -0.1692(4) 0.0441(17) Uani 1 1 d D .
C22 C 0.7357(10) -0.7676(7) -0.1600(6) 0.052(2) Uani 1 1 d D .
C23 C 0.6033(9) -0.7369(8) -0.1126(6) 0.048(2) Uani 1 1 d D .
H23 H 0.5756 -0.7652 -0.0485 0.058 Uiso 1 1 calc R .
C24 C 0.3957(9) -0.6059(7) -0.1465(5) 0.048(2) Uani 1 1 d D .
C25 C 0.3230(11) -0.6114(8) -0.0570(5) 0.057(2) Uani 1 1 d D .
H25 H 0.3584 -0.6606 -0.0031 0.069 Uiso 1 1 calc R .
C26 C 0.1969(11) -0.5433(9) -0.0476(6) 0.061(2) Uani 1 1 d D .
H26 H 0.1424 -0.5484 0.0120 0.073 Uiso 1 1 calc R .
C27 C 0.1511(10) -0.4685(8) -0.1246(6) 0.060(2) Uani 1 1 d D .
H27 H 0.0676 -0.4199 -0.1155 0.072 Uiso 1 1 calc R .
C28 C 0.2211(9) -0.4615(8) -0.2134(6) 0.052(2) Uani 1 1 d D .
H28 H 0.1852 -0.4103 -0.2658 0.063 Uiso 1 1 calc R .
C29 C 0.3440(9) -0.5294(8) -0.2263(5) 0.053(2) Uani 1 1 d D .
O100 O 0.4663(9) 0.0965(7) 0.2407(5) 0.098(2) Uani 1 1 d . .
H100 H 0.5344 0.0580 0.2149 0.147 Uiso 1 1 d R .
C100 C 0.4213(17) 0.1852(13) 0.1806(11) 0.120(4) Uani 1 1 d . U
H10A H 0.3319 0.1384 0.1198 0.179 Uiso 1 1 d R .
H10B H 0.5148 0.2273 0.1470 0.179 Uiso 1 1 d R .
H10C H 0.3835 0.2565 0.2200 0.179 Uiso 1 1 d R .
O200 O 0.3256(19) -0.1022(14) -0.0602(9) 0.239(7) Uani 1 1 d . .
N200 N 0.2525(13) -0.0204(9) -0.0871(6) 0.082(3) Uani 1 1 d . .
O201 O 0.2950(7) 0.0385(5) -0.1615(4) 0.0631(17) Uani 1 1 d . .
O202 O 0.1461(11) -0.0041(10) -0.0421(6) 0.120(3) Uani 1 1 d . .

loop_
_atom_site_aniso_label
_atom_site_aniso_U_11
_atom_site_aniso_U_22
_atom_site_aniso_U_33
_atom_site_aniso_U_23
_atom_site_aniso_U_13
_atom_site_aniso_U_12
Co1 0.0592(11) 0.0503(10) 0.0356(9) 0.0154(6) 0.0000(7) 0.0012(7)
O1 0.067(4) 0.057(3) 0.035(3) 0.015(2) -0.001(3) 0.000(3)
N1 0.049(4) 0.053(4) 0.046(4) 0.025(3) 0.013(3) 0.012(3)
C1 0.073(7) 0.056(5) 0.054(5) 0.026(4) 0.018(5) 0.010(5)
N2 0.061(5) 0.058(4) 0.049(4) 0.019(3) 0.003(4) 0.004(4)
C2 0.062(6) 0.057(5) 0.054(5) 0.022(4) 0.001(4) -0.009(5)
N3 0.043(4) 0.045(4) 0.039(4) 0.014(3) -0.004(3) 0.000(3)
C3 0.020(4) 0.044(4) 0.042(4) 0.009(3) -0.004(3) -0.003(3)
C4 0.047(5) 0.055(5) 0.038(4) 0.019(4) 0.003(4) 0.015(4)
C5 0.044(5) 0.055(5) 0.046(4) 0.022(4) 0.011(4) 0.004(4)
C6 0.068(6) 0.046(5) 0.049(5) 0.014(4) 0.008(4) 0.003(4)
C7 0.085(8) 0.068(6) 0.054(5) 0.022(5) 0.021(5) 0.000(5)
C8 0.062(6) 0.058(5) 0.066(6) 0.019(4) 0.008(5) -0.010(5)
C9 0.079(7) 0.048(5) 0.050(5) 0.010(4) -0.004(4) 0.005(5)
C10 0.071(6) 0.052(5) 0.041(5) 0.013(4) 0.007(4) 0.012(5)
O20 0.061(4) 0.049(3) 0.041(3) 0.018(2) 0.003(3) 0.015(3)
N20 0.042(4) 0.048(4) 0.038(3) 0.012(3) -0.006(3) 0.002(3)
C20 0.076(7) 0.058(5) 0.042(5) 0.007(4) 0.008(5) 0.013(5)
N21 0.065(5) 0.068(5) 0.042(4) 0.026(3) 0.012(4) 0.005(4)
C21 0.078(7) 0.053(5) 0.058(6) 0.011(4) -0.005(5) 0.021(5)
N22 0.049(4) 0.046(4) 0.031(3) 0.010(3) -0.002(3) 0.000(4)
C22 0.065(7) 0.043(5) 0.045(5) 0.020(4) -0.008(4) 0.009(4)
C23 0.029(4) 0.063(5) 0.050(5) 0.018(4) 0.006(4) -0.003(4)
C24 0.048(6) 0.056(5) 0.039(4) 0.015(4) 0.007(4) 0.002(5)
C25 0.068(7) 0.058(5) 0.035(4) 0.008(4) -0.008(4) -0.001(5)
C26 0.061(6) 0.073(6) 0.043(5) 0.014(4) 0.011(4) -0.005(5)
C27 0.058(6) 0.075(6) 0.044(5) 0.011(4) 0.017(4) 0.003(5)
C28 0.023(5) 0.077(6) 0.060(5) 0.021(4) 0.004(4) 0.014(5)
C29 0.047(5) 0.070(5) 0.025(4) 0.007(4) -0.002(4) -0.021(5)
O100 0.125(7) 0.117(6) 0.063(4) 0.033(4) 0.022(4) 0.037(5)
C100 0.132(9) 0.107(8) 0.121(8) 0.021(7) 0.023(7) 0.027(7)
O200 0.389(18) 0.285(14) 0.178(10) 0.187(11) 0.151(11) 0.235(13)
N200 0.110(8) 0.082(6) 0.049(5) 0.038(5) -0.012(5) 0.012(6)
O201 0.056(4) 0.072(4) 0.061(4) 0.035(3) 0.004(3) 0.002(3)
O202 0.111(7) 0.196(9) 0.081(5) 0.078(6) 0.040(5) 0.047(6)

loop_
_atom_type_symbol
_atom_type_description
_atom_type_scat_dispersion_real
_atom_type_scat_dispersion_imag
_atom_type_scat_source
C C 0.0181 0.0091 'International Tables Vol C Tables 4.2.6.8 and 6.1.1.4'
H H 0.0000 0.0000 'International Tables Vol C Tables 4.2.6.8 and 6.1.1.4'
Co Co -2.3653 3.6143 'International Tables Vol C Tables 4.2.6.8 and 6.1.1.4'
N N 0.0311 0.0180 'International Tables Vol C Tables 4.2.6.8 and 6.1.1.4'
O O 0.0492 0.0322 'International Tables Vol C Tables 4.2.6.8 and 6.1.1.4'

loop_
_geom_angle_atom_site_label_1
_geom_angle_atom_site_label_2
_geom_angle_atom_site_label_3
_geom_angle
O1 Co1 N1 168.7(2)
O1 Co1 O20 89.5(2)
O1 Co1 N20 90.9(2)
N1 Co1 N20 91.6(3)
N3 Co1 O1 86.3(2)
N3 Co1 N1 82.4(2)
N3 Co1 O20 93.4(2)
N3 Co1 N20 98.3(3)
O20 Co1 N1 90.3(2)
O20 Co1 N20 168.3(2)
N22 Co1 O1 93.4(2)
N22 Co1 N1 97.9(2)
N22 Co1 N3 178.5(3)
N22 Co1 O20 85.2(2)
N22 Co1 N20 83.1(3)
C10 O1 Co1 110.4(4)
C1 N1 Co1 142.4(5)
C3 N1 Co1 110.6(4)
C3 N1 C1 106.9(6)
N1 C1 H1 125.5
N1 C1 C2 108.9(6)
C2 C1 H1 125.5
C2 N2 H2 126.2
C3 N2 H2 126.2
C3 N2 C2 107.7(6)
C1 C2 N2 105.8(7)
C1 C2 H2A 127.1
N2 C2 H2A 127.1
C4 N3 Co1 117.0(5)
C4 N3 C5 130.6(6)
C5 N3 Co1 112.2(4)
N1 C3 N2 110.7(6)
N1 C3 C4 118.5(6)
N2 C3 C4 130.8(6)
N3 C4 C3 111.4(6)
N3 C4 H4 124.3
C3 C4 H4 124.3
N3 C5 C10 111.5(6)
C6 C5 N3 126.5(6)
C6 C5 C10 122.0(7)
C5 C6 H6 121.1
C7 C6 C5 117.7(7)
C7 C6 H6 121.1
C6 C7 H7 119.1
C6 C7 C8 121.8(7)
C8 C7 H7 119.1
C7 C8 H8 119.9
C9 C8 C7 120.1(7)
C9 C8 H8 119.9
C8 C9 H9 119.8
C8 C9 C10 120.3(7)
C10 C9 H9 119.8
O1 C10 C5 119.5(7)
O1 C10 C9 122.5(7)
C9 C10 C5 117.9(6)
C29 O20 Co1 111.4(5)
C20 N20 Co1 142.4(5)
C22 N20 Co1 108.5(5)
C22 N20 C20 109.1(6)
N20 C20 H20 126.2
N20 C20 C21 107.5(7)
C21 C20 H20 126.2
C21 N21 H21 125.2
C22 N21 H21 125.2
C22 N21 C21 109.6(6)
C20 C21 H21A 126.8
N21 C21 C20 106.4(8)
N21 C21 H21A 126.8
C23 N22 Co1 118.0(5)
C23 N22 C24 128.2(6)
C24 N22 Co1 113.6(4)
N20 C22 N21 107.4(7)
N20 C22 C23 120.2(7)
N21 C22 C23 132.4(6)
N22 C23 C22 110.3(6)
N22 C23 H23 124.9
C22 C23 H23 124.9
N22 C24 C29 112.4(6)
C25 C24 N22 127.2(7)
C25 C24 C29 120.3(8)
C24 C25 H25 120.7
C24 C25 C26 118.7(7)
C26 C25 H25 120.7
C25 C26 H26 120.1
C27 C26 C25 119.8(8)
C27 C26 H26 120.1
C26 C27 H27 118.7
C28 C27 C26 122.5(9)
C28 C27 H27 118.7
C27 C28 H28 120.4
C27 C28 C29 119.2(8)
C29 C28 H28 120.4
O20 C29 C24 117.1(7)
O20 C29 C28 123.4(7)
C28 C29 C24 119.4(7)
C100 O100 H100 111.0(8)
O100 C100 H10A 110.4(11)
O100 C100 H10B 110.5(12)
O100 C100 H10C 113.1(12)
H10A C100 H10B 105.6(12)
H10A C100 H10C 108.5(13)
H10B C100 H10C 108.5(12)
O200 N200 O201 117.2(11)
O202 N200 O200 116.5(9)
O202 N200 O201 126.3(10)

loop_
_geom_bond_atom_site_label_1
_geom_bond_atom_site_label_2
_geom_bond_distance
Co1 O1 1.896(5)
Co1 N1 1.934(6)
Co1 N3 1.892(6)
Co1 O20 1.924(5)
Co1 N20 1.950(7)
Co1 N22 1.885(6)
O1 C10 1.337(8)
N1 C1 1.369(8)
N1 C3 1.318(7)
C1 H1 0.9500
C1 C2 1.374(10)
N2 H2 0.8800
N2 C2 1.375(8)
N2 C3 1.348(8)
C2 H2A 0.9500
N3 C4 1.295(8)
N3 C5 1.404(8)
C3 C4 1.420(8)
C4 H4 0.9500
C5 C6 1.402(8)
C5 C10 1.412(9)
C6 H6 0.9500
C6 C7 1.369(9)
C7 H7 0.9500
C7 C8 1.392(10)
C8 H8 0.9500
C8 C9 1.383(9)
C9 H9 0.9500
C9 C10 1.392(9)
O20 C29 1.351(8)
N20 C20 1.375(9)
N20 C22 1.344(8)
C20 H20 0.9500
C20 C21 1.378(10)
N21 H21 0.8800
N21 C21 1.370(9)
N21 C22 1.360(8)
C21 H21A 0.9500
N22 C23 1.299(8)
N22 C24 1.393(8)
C22 C23 1.418(9)
C23 H23 0.9500
C24 C25 1.383(9)
C24 C29 1.429(9)
C25 H25 0.9500
C25 C26 1.391(10)
C26 H26 0.9500
C26 C27 1.376(10)
C27 H27 0.9500
C27 C28 1.363(9)
C28 H28 0.9500
C28 C29 1.372(10)
O100 H100 0.841(7)
O100 C100 1.331(13)
C100 H10A 1.004(13)
C100 H10B 1.004(13)
C100 H10C 0.967(13)
O200 N200 1.184(12)
N200 O201 1.250(8)
N200 O202 1.164(11)
